data_2105737
loop_
_publ_author_name
'Durka, Krzysztof'
'Luli\'nski, Sergiusz'
'Jarzembska, Katarzyna N.'
'Smetek, Jaromir'
'Serwatowski, Janusz'
'Wo\'zniak, Krzysztof'

_publ_section_title
;
 Competition between hydrogen and halogen bonding in the structures of
 5,10-dihydroxy-5,10-dihydroboranthrenes
;
_journal_coeditor_code BI5017
_journal_issue 1
_journal_name_full 'Acta Crystallographica Section B'
_journal_page_first 157
_journal_page_last 171
_journal_paper_doi 10.1107/S2052520613034987
_journal_volume 70
_journal_year 2014
_chemical_formula_moiety 'C12 H8 B2 F2 O2'
_chemical_formula_sum 'C12 H8 B2 F2 O2'
_chemical_formula_weight 243.80
_space_group_crystal_system monoclinic
_space_group_IT_number 14
_space_group_name_Hall '-P 2ybc'
_space_group_name_H-M_alt 'P 1 21/c 1'
_symmetry_space_group_name_Hall '-P 2ybc'
_symmetry_space_group_name_H-M 'P 1 21/c 1'
_atom_sites_solution_hydrogens geom
_audit_creation_method SHELXL-2013
_cell_angle_alpha 90
_cell_angle_beta 117.51(4)
_cell_angle_gamma 90
_cell_formula_units_Z 4
_cell_length_a 17.909(6)
_cell_length_b 3.77900(10)
_cell_length_c 17.355(3)
_cell_measurement_reflns_used 15096
_cell_measurement_temperature 100(2)
_cell_measurement_theta_max 34.4890
_cell_measurement_theta_min 2.2226
_cell_volume 1041.7(5)
_computing_cell_refinement CrysAlisPro
_computing_data_collection 'CrysAlisPro (Agilent, 2011)'
_computing_data_reduction CrysAlisPro
_computing_molecular_graphics 'SHELXTL (Bruker, 2011)'
_computing_publication_material SHELXL-2013
_computing_structure_refinement SHELXL-2013
_computing_structure_solution 'SHELXS-2013 (Sheldrick, 2008)'
_diffrn_ambient_temperature 100(2)
_diffrn_measured_fraction_theta_full 0.999
_diffrn_measured_fraction_theta_max 0.973
_diffrn_measurement_device_type 'KUMA KM4 CCD'
_diffrn_measurement_method '\w scans'
_diffrn_radiation_monochromator graphite
_diffrn_radiation_source 'fine-focus sealed tube'
_diffrn_radiation_type MoK\a
_diffrn_radiation_wavelength 0.71073
_diffrn_reflns_av_R_equivalents 0.0410
_diffrn_reflns_limit_h_max 28
_diffrn_reflns_limit_h_min -28
_diffrn_reflns_limit_k_max 5
_diffrn_reflns_limit_k_min -5
_diffrn_reflns_limit_l_max 27
_diffrn_reflns_limit_l_min -27
_diffrn_reflns_number 45182
_diffrn_reflns_theta_full 25.242
_diffrn_reflns_theta_max 34.565
_diffrn_reflns_theta_min 2.348
_diffrn_standards_number 0
_exptl_absorpt_coefficient_mu 0.124
_exptl_absorpt_correction_T_max 1.000
_exptl_absorpt_correction_T_min 0.995
_exptl_absorpt_correction_type multi-scan
_exptl_absorpt_process_details 'CrysAlisPro (Agilent, 2011)'
_exptl_crystal_colour colourless
_exptl_crystal_density_diffrn 1.555
_exptl_crystal_description block
_exptl_crystal_F_000 496
_exptl_crystal_size_max 0.11
_exptl_crystal_size_mid 0.10
_exptl_crystal_size_min 0.07
_refine_diff_density_max 0.457
_refine_diff_density_min -0.259
_refine_ls_extinction_method none
_refine_ls_goodness_of_fit_ref 1.028
_refine_ls_hydrogen_treatment constr
_refine_ls_matrix_type full
_refine_ls_number_parameters 163
_refine_ls_number_reflns 4294
_refine_ls_number_restraints 0
_refine_ls_restrained_S_all 1.028
_refine_ls_R_factor_all 0.0640
_refine_ls_R_factor_gt 0.0426
_refine_ls_shift/su_max 0.000
_refine_ls_shift/su_mean 0.000
_refine_ls_structure_factor_coef Fsqd
_refine_ls_weighting_details 'w=1/[\s^2^(Fo^2^)+(0.0642P)^2^+0.3315P] where P=(Fo^2^+2Fc^2^)/3'
_refine_ls_weighting_scheme calc
_refine_ls_wR_factor_gt 0.1110
_refine_ls_wR_factor_ref 0.1241
_reflns_number_gt 3245
_reflns_number_total 4294
_reflns_threshold_expression I>2\s(I)
_cod_data_source_file bi5017sup1.cif
_cod_data_source_block II
_cod_database_code 2105737
_shelx_space_group_comment
;
The symmetry employed for this shelxl refinement is uniquely defined
by the following loop, which should always be used as a source of
symmetry information in preference to the above space-group names.
They are only intended as comments.
;

loop_
_space_group_symop_operation_xyz
'x, y, z'
'-x, y+1/2, -z+1/2'
'-x, -y, -z'
'x, -y-1/2, z-1/2'

loop_
_atom_site_type_symbol
_atom_site_label
_atom_site_fract_x
_atom_site_fract_y
_atom_site_fract_z
_atom_site_U_iso_or_equiv
_atom_site_adp_type
_atom_site_calc_flag
_atom_site_occupancy
C C5 0.28586(6) 0.2283(3) 0.31060(7) 0.01845(19) Uani d 1
H H5 0.2300 0.1394 0.2810 0.022 Uiso calc 1
C C1 0.41071(6) 0.3603(3) 0.44649(6) 0.01310(17) Uani d 1
C C2 0.45225(6) 0.4940(3) 0.40022(6) 0.01331(17) Uani d 1
C C3 0.40672(6) 0.4843(3) 0.31000(6) 0.01531(18) Uani d 1
C C4 0.32562(6) 0.3575(3) 0.26389(7) 0.01831(19) Uani d 1
H H4 0.2978 0.3586 0.2022 0.022 Uiso calc 1
C C6 0.32842(6) 0.2300(3) 0.40087(6) 0.01593(18) Uani d 1
H H6 0.3010 0.1407 0.4324 0.019 Uiso calc 1
C C7 0.08711(5) 0.8320(3) 0.53297(6) 0.01212(16) Uani d 1
C C8 0.04521(6) 0.9370(3) 0.44467(6) 0.01214(16) Uani d 1
C C9 0.08874(6) 0.8749(3) 0.39707(6) 0.01450(17) Uani d 1
C C10 0.16693(6) 0.7200(3) 0.42871(7) 0.01686(19) Uani d 1
H H10 0.1926 0.6820 0.3922 0.020 Uiso calc 1
C C11 0.20712(6) 0.6210(3) 0.51571(7) 0.01738(19) Uani d 1
H H11 0.2614 0.5156 0.5400 0.021 Uiso calc 1
C C12 0.16717(6) 0.6777(3) 0.56694(6) 0.01534(18) Uani d 1
H H12 0.1948 0.6101 0.6264 0.018 Uiso calc 1
B B1 0.54389(6) 0.6446(3) 0.45154(7) 0.01407(19) Uani d 1
B B2 0.04423(6) 0.8881(3) 0.59308(7) 0.01328(18) Uani d 1
O O1 0.58821(5) 0.7887(2) 0.41325(5) 0.02121(17) Uani d 1
H H1A 0.5583 0.7889 0.3591 0.032 Uiso calc 1
O O2 0.08905(5) 0.7770(3) 0.67653(5) 0.02172(18) Uani d 1
H H2 0.0614 0.8164 0.7037 0.033 Uiso calc 1
F F1 0.44392(4) 0.61138(19) 0.26178(4) 0.02121(15) Uani d 1
F F2 0.05177(4) 0.9789(2) 0.31154(4) 0.02156(15) Uani d 1

loop_
_atom_site_aniso_label
_atom_site_aniso_U_11
_atom_site_aniso_U_22
_atom_site_aniso_U_33
_atom_site_aniso_U_12
_atom_site_aniso_U_13
_atom_site_aniso_U_23
C5 0.0125(4) 0.0190(5) 0.0200(4) -0.0014(3) 0.0041(3) -0.0032(4)
C1 0.0108(4) 0.0129(4) 0.0155(4) 0.0004(3) 0.0059(3) -0.0003(3)
C2 0.0117(4) 0.0135(4) 0.0146(4) 0.0008(3) 0.0059(3) -0.0007(3)
C3 0.0157(4) 0.0158(4) 0.0152(4) 0.0003(3) 0.0079(3) -0.0009(3)
C4 0.0164(4) 0.0192(5) 0.0152(4) -0.0002(4) 0.0038(3) -0.0028(3)
C6 0.0127(4) 0.0159(4) 0.0188(4) -0.0011(3) 0.0069(3) -0.0022(3)
C7 0.0105(3) 0.0129(4) 0.0123(4) 0.0001(3) 0.0047(3) -0.0003(3)
C8 0.0118(4) 0.0135(4) 0.0116(4) -0.0008(3) 0.0059(3) -0.0010(3)
C9 0.0150(4) 0.0168(4) 0.0126(4) -0.0012(3) 0.0071(3) -0.0020(3)
C10 0.0153(4) 0.0173(5) 0.0217(4) -0.0006(3) 0.0117(4) -0.0034(4)
C11 0.0123(4) 0.0174(5) 0.0234(5) 0.0015(3) 0.0090(3) -0.0011(4)
C12 0.0121(4) 0.0159(4) 0.0165(4) 0.0015(3) 0.0053(3) 0.0011(3)
B1 0.0114(4) 0.0150(5) 0.0161(4) 0.0006(3) 0.0067(4) -0.0002(4)
B2 0.0120(4) 0.0156(5) 0.0115(4) -0.0001(3) 0.0048(3) 0.0007(3)
O1 0.0152(3) 0.0316(5) 0.0171(3) -0.0035(3) 0.0077(3) 0.0028(3)
O2 0.0164(3) 0.0364(5) 0.0126(3) 0.0068(3) 0.0068(3) 0.0066(3)
F1 0.0215(3) 0.0286(4) 0.0157(3) -0.0026(3) 0.0104(2) -0.0005(2)
F2 0.0224(3) 0.0326(4) 0.0122(3) 0.0036(3) 0.0102(2) 0.0009(3)

loop_
_atom_type_symbol
_atom_type_description
_atom_type_scat_dispersion_real
_atom_type_scat_dispersion_imag
_atom_type_scat_source
C C 0.0033 0.0016 'International Tables Vol C Tables 4.2.6.8 and 6.1.1.4'
H H 0.0000 0.0000 'International Tables Vol C Tables 4.2.6.8 and 6.1.1.4'
B B 0.0013 0.0007 'International Tables Vol C Tables 4.2.6.8 and 6.1.1.4'
O O 0.0106 0.0060 'International Tables Vol C Tables 4.2.6.8 and 6.1.1.4'
F F 0.0171 0.0103 'International Tables Vol C Tables 4.2.6.8 and 6.1.1.4'

loop_
_geom_angle_atom_site_label_1
_geom_angle_atom_site_label_2
_geom_angle_atom_site_label_3
_geom_angle_site_symmetry_1
_geom_angle_site_symmetry_3
_geom_angle
C6 C5 C4 . . 119.55(9)
C6 C5 H5 . . 120.2
C4 C5 H5 . . 120.2
C6 C1 C2 . . 119.73(9)
C6 C1 B1 . 3_666 119.66(9)
C2 C1 B1 . 3_666 120.62(9)
C3 C2 C1 . . 116.12(9)
C3 C2 B1 . . 124.31(9)
C1 C2 B1 . . 119.57(9)
F1 C3 C4 . . 116.37(9)
F1 C3 C2 . . 118.60(9)
C4 C3 C2 . . 125.02(10)
C3 C4 C5 . . 117.95(10)
C3 C4 H4 . . 121.0
C5 C4 H4 . . 121.0
C5 C6 C1 . . 121.64(10)
C5 C6 H6 . . 119.2
C1 C6 H6 . . 119.2
C12 C7 C8 . . 119.99(9)
C12 C7 B2 . . 119.77(9)
C8 C7 B2 . . 120.25(8)
C9 C8 C7 . . 115.62(9)
C9 C8 B2 . 3_576 124.50(9)
C7 C8 B2 . 3_576 119.88(9)
F2 C9 C10 . . 116.52(9)
F2 C9 C8 . . 118.03(9)
C10 C9 C8 . . 125.44(9)
C9 C10 C11 . . 117.95(9)
C9 C10 H10 . . 121.0
C11 C10 H10 . . 121.0
C10 C11 C12 . . 119.42(9)
C10 C11 H11 . . 120.3
C12 C11 H11 . . 120.3
C11 C12 C7 . . 121.57(9)
C11 C12 H12 . . 119.2
C7 C12 H12 . . 119.2
O1 B1 C2 . . 124.11(9)
O1 B1 C1 . 3_666 116.08(9)
C2 B1 C1 . 3_666 119.81(9)
O2 B2 C8 . 3_576 124.19(9)
O2 B2 C7 . . 115.94(9)
C8 B2 C7 3_576 . 119.87(9)
B1 O1 H1A . . 109.5
B2 O2 H2 . . 109.5

loop_
_geom_bond_atom_site_label_1
_geom_bond_atom_site_label_2
_geom_bond_site_symmetry_2
_geom_bond_distance
C5 C6 . 1.3901(15)
C5 C4 . 1.3915(15)
C5 H5 . 0.9500
C1 C6 . 1.4011(15)
C1 C2 . 1.4162(13)
C1 B1 3_666 1.5696(16)
C2 C3 . 1.3922(15)
C2 B1 . 1.5685(16)
C3 F1 . 1.3748(12)
C3 C4 . 1.3805(16)
C4 H4 . 0.9500
C6 H6 . 0.9500
C7 C12 . 1.4008(14)
C7 C8 . 1.4165(14)
C7 B2 . 1.5696(14)
C8 C9 . 1.3930(13)
C8 B2 3_576 1.5690(16)
C9 F2 . 1.3741(12)
C9 C10 . 1.3763(15)
C10 C11 . 1.3906(16)
C10 H10 . 0.9500
C11 C12 . 1.3914(14)
C11 H11 . 0.9500
C12 H12 . 0.9500
B1 O1 . 1.3620(13)
B1 C1 3_666 1.5696(16)
B2 O2 . 1.3581(14)
B2 C8 3_576 1.5691(16)
O1 H1A . 0.8400
O2 H2 . 0.8400

loop_
_geom_torsion_atom_site_label_1
_geom_torsion_atom_site_label_2
_geom_torsion_atom_site_label_3
_geom_torsion_atom_site_label_4
_geom_torsion_site_symmetry_1
_geom_torsion_site_symmetry_4
_geom_torsion
C6 C1 C2 C3 . . -0.24(14)
B1 C1 C2 C3 3_666 . 179.56(9)
C6 C1 C2 B1 . . 179.12(9)
B1 C1 C2 B1 3_666 . -1.08(16)
C1 C2 C3 F1 . . 179.88(9)
B1 C2 C3 F1 . . 0.56(15)
C1 C2 C3 C4 . . 0.34(15)
B1 C2 C3 C4 . . -178.99(10)
F1 C3 C4 C5 . . -179.71(9)
C2 C3 C4 C5 . . -0.16(17)
C6 C5 C4 C3 . . -0.12(16)
C4 C5 C6 C1 . . 0.21(16)
C2 C1 C6 C5 . . -0.02(15)
B1 C1 C6 C5 3_666 . -179.83(10)
C12 C7 C8 C9 . . 0.16(14)
B2 C7 C8 C9 . . -179.92(9)
C12 C7 C8 B2 . 3_576 -179.64(9)
B2 C7 C8 B2 . 3_576 0.29(16)
C7 C8 C9 F2 . . -178.59(9)
B2 C8 C9 F2 3_576 . 1.19(15)
C7 C8 C9 C10 . . 0.65(15)
B2 C8 C9 C10 3_576 . -179.56(10)
F2 C9 C10 C11 . . 178.19(9)
C8 C9 C10 C11 . . -1.06(16)
C9 C10 C11 C12 . . 0.64(16)
C10 C11 C12 C7 . . 0.11(16)
C8 C7 C12 C11 . . -0.52(15)
B2 C7 C12 C11 . . 179.55(10)
C3 C2 B1 O1 . . 1.36(16)
C1 C2 B1 O1 . . -177.95(10)
C3 C2 B1 C1 . 3_666 -179.63(9)
C1 C2 B1 C1 . 3_666 1.07(15)
C12 C7 B2 O2 . . -0.47(15)
C8 C7 B2 O2 . . 179.60(9)
C12 C7 B2 C8 . 3_576 179.64(9)
C8 C7 B2 C8 . 3_576 -0.29(16)
